data_2232597
loop_
_publ_author_name
'Wink, Christoph'
'Schollmeyer, Dieter'
'Detert, Heiner'

_publ_section_title
;
 4-Diethylamino-3,5-diisopropylbenzaldehyde
;
_journal_coeditor_code BT5711
_journal_issue 12
_journal_name_full 'Acta Crystallographica Section E'
_journal_page_first o3336
_journal_paper_doi 10.1107/S1600536811047672
_journal_volume 67
_journal_year 2011
_chemical_formula_iupac 'C17 H27 N O'
_chemical_formula_moiety 'C17 H27 N O'
_chemical_formula_sum 'C17 H27 N O'
_chemical_formula_weight 261.40
_chemical_name_systematic
;
4-Diethylamino-3,5-diisopropylbenzaldehyde
;
_space_group_IT_number 15
_symmetry_cell_setting monoclinic
_symmetry_space_group_name_Hall '-C 2yc'
_symmetry_space_group_name_H-M 'C 1 2/c 1'
_atom_sites_solution_hydrogens geom
_atom_sites_solution_primary direct
_atom_sites_solution_secondary difmap
_audit_creation_method SHELXL-97
_cell_angle_alpha 90.00
_cell_angle_beta 118.478(3)
_cell_angle_gamma 90.00
_cell_formula_units_Z 4
_cell_length_a 11.8061(9)
_cell_length_b 14.3419(7)
_cell_length_c 10.7891(8)
_cell_measurement_reflns_used 25
_cell_measurement_temperature 173(2)
_cell_measurement_theta_max 70
_cell_measurement_theta_min 60
_cell_volume 1605.78(19)
_computing_cell_refinement '<i>CAD-4 Software</i> (Enraf--Nonius, 1989)'
_computing_data_collection '<i>CAD-4 Software</i> (Enraf--Nonius, 1989)'
_computing_data_reduction 'CORINC (Dr\"ager & Gattow, 1971)'
_computing_molecular_graphics 'PLATON (Spek, 2009)'
_computing_publication_material 'PLATON (Spek, 2009)'
_computing_structure_refinement 'SHELXL97 (Sheldrick, 2008)'
_computing_structure_solution 'SIR97 (Altomare <i>et al.</i>, 1999)'
_diffrn_ambient_temperature 173(2)
_diffrn_measured_fraction_theta_full 1.000
_diffrn_measured_fraction_theta_max 1.000
_diffrn_measurement_device '\k-geometry diffractometer'
_diffrn_measurement_device_type 'Enraf--Nonius CAD-4'
_diffrn_measurement_method \w/2\q
_diffrn_radiation_monochromator graphite
_diffrn_radiation_type CuK\a
_diffrn_radiation_wavelength 1.54178
_diffrn_reflns_av_R_equivalents 0.0649
_diffrn_reflns_av_sigmaI/netI 0.0333
_diffrn_reflns_limit_h_max 14
_diffrn_reflns_limit_h_min 0
_diffrn_reflns_limit_k_max 17
_diffrn_reflns_limit_k_min 0
_diffrn_reflns_limit_l_max 11
_diffrn_reflns_limit_l_min -13
_diffrn_reflns_number 1607
_diffrn_reflns_theta_full 69.97
_diffrn_reflns_theta_max 69.97
_diffrn_reflns_theta_min 5.26
_diffrn_standards_decay_% 3
_diffrn_standards_interval_time 60
_diffrn_standards_number 60
_exptl_absorpt_coefficient_mu 0.504
_exptl_absorpt_correction_type none
_exptl_crystal_colour colourless
_exptl_crystal_density_diffrn 1.081
_exptl_crystal_density_method 'not measured'
_exptl_crystal_description needle
_exptl_crystal_F_000 576
_exptl_crystal_size_max 0.50
_exptl_crystal_size_mid 0.20
_exptl_crystal_size_min 0.05
_refine_diff_density_max 0.309
_refine_diff_density_min -0.227
_refine_ls_extinction_coef 0.0061(10)
_refine_ls_extinction_expression Fc^*^=kFc[1+0.001xFc^2^\l^3^/sin(2\q)]^-1/4^
_refine_ls_extinction_method 'SHELXL97 (Sheldrick, 2008)'
_refine_ls_goodness_of_fit_ref 1.067
_refine_ls_hydrogen_treatment constr
_refine_ls_matrix_type full
_refine_ls_number_parameters 117
_refine_ls_number_reflns 1533
_refine_ls_number_restraints 0
_refine_ls_restrained_S_all 1.067
_refine_ls_R_factor_all 0.0747
_refine_ls_R_factor_gt 0.0566
_refine_ls_shift/su_max 0.000
_refine_ls_shift/su_mean 0.000
_refine_ls_structure_factor_coef Fsqd
_refine_ls_weighting_details 'calc w=1/[\s^2^(Fo^2^)+(0.1003P)^2^+0.8224P] where P=(Fo^2^+2Fc^2^)/3'
_refine_ls_weighting_scheme calc
_refine_ls_wR_factor_obs 0.1638
_refine_ls_wR_factor_ref 0.1858
_reflns_number_gt 1165
_reflns_number_total 1533
_reflns_threshold_expression I>2\s(I)
_cod_data_source_file bt5711.cif
_cod_data_source_block I
_cod_original_sg_symbol_H-M 'C 2/c'
_cod_database_code 2232597
_cod_database_fobs_code 2232597

loop_
_symmetry_equiv_pos_as_xyz
'x, y, z'
'-x, y, -z+1/2'
'x+1/2, y+1/2, z'
'-x+1/2, y+1/2, -z+1/2'
'-x, -y, -z'
'x, -y, z-1/2'
'-x+1/2, -y+1/2, -z'
'x+1/2, -y+1/2, z-1/2'

loop_
_atom_site_type_symbol
_atom_site_label
_atom_site_fract_x
_atom_site_fract_y
_atom_site_fract_z
_atom_site_U_iso_or_equiv
_atom_site_adp_type
_atom_site_calc_flag
_atom_site_refinement_flags
_atom_site_occupancy
_atom_site_symmetry_multiplicity
_atom_site_disorder_assembly
_atom_site_disorder_group
C C1 0.5000 0.29898(16) 0.2500 0.0301(6) Uani d S 1 2 . .
C C2 0.49043(16) 0.25001(12) 0.13197(17) 0.0329(5) Uani d . 1 1 . .
C C3 0.49237(18) 0.15335(13) 0.13533(18) 0.0407(5) Uani d . 1 1 . .
H H3 0.4884 0.1198 0.0574 0.049 Uiso calc R 1 1 . .
C C4 0.5000 0.10460(18) 0.2500 0.0445(7) Uani d S 1 2 . .
N N5 0.5000 0.39757(14) 0.2500 0.0394(6) Uani d S 1 2 . .
C C6 0.3927(4) 0.4517(2) 0.2464(5) 0.0477(12) Uani d P 0.595(7) 1 A 1
H H6A 0.4284 0.5063 0.3095 0.057 Uiso calc PR 0.595(7) 1 A 1
H H6B 0.3471 0.4125 0.2841 0.057 Uiso calc PR 0.595(7) 1 A 1
C C7 0.2975(5) 0.4852(3) 0.1028(5) 0.0704(16) Uani d P 0.595(7) 1 A 1
H H7A 0.3405 0.5274 0.0668 0.106 Uiso calc PR 0.595(7) 1 A 1
H H7B 0.2275 0.5186 0.1082 0.106 Uiso calc PR 0.595(7) 1 A 1
H H7C 0.2620 0.4318 0.0391 0.106 Uiso calc PR 0.595(7) 1 A 1
C C6A 0.3813(6) 0.4420(4) 0.1519(7) 0.0511(19) Uani d P 0.405(7) 1 A 2
H H6C 0.3242 0.3953 0.0827 0.061 Uiso calc PR 0.405(7) 1 A 2
H H6D 0.3999 0.4910 0.0997 0.061 Uiso calc PR 0.405(7) 1 A 2
C C7A 0.3127(8) 0.4849(6) 0.2250(9) 0.084(3) Uani d P 0.405(7) 1 A 2
H H7D 0.2754 0.4355 0.2570 0.126 Uiso calc PR 0.405(7) 1 A 2
H H7E 0.2439 0.5260 0.1593 0.126 Uiso calc PR 0.405(7) 1 A 2
H H7F 0.3741 0.5212 0.3064 0.126 Uiso calc PR 0.405(7) 1 A 2
C C8 0.47720(17) 0.29910(13) 0.00066(18) 0.0384(5) Uani d . 1 1 . .
H H8 0.4765 0.3678 0.0159 0.046 Uiso calc R 1 1 . .
C C9 0.5913(2) 0.27726(19) -0.0249(2) 0.0577(7) Uani d . 1 1 . .
H H9A 0.6715 0.2966 0.0573 0.087 Uiso calc R 1 1 . .
H H9B 0.5812 0.3111 -0.1085 0.087 Uiso calc R 1 1 . .
H H9C 0.5941 0.2101 -0.0399 0.087 Uiso calc R 1 1 . .
C C10 0.3504(2) 0.27324(18) -0.1286(2) 0.0535(6) Uani d . 1 1 . .
H H10A 0.3516 0.2070 -0.1502 0.080 Uiso calc R 1 1 . .
H H10B 0.3397 0.3108 -0.2094 0.080 Uiso calc R 1 1 . .
H H10C 0.2786 0.2853 -0.1093 0.080 Uiso calc R 1 1 . .
C C11 0.5000 0.0021(2) 0.2500 0.0730(11) Uani d S 1 2 . .
H H11 0.4960 -0.0251 0.1677 0.088 Uiso calc PR 0.50 1 B .
O O12 0.5039(6) -0.0493(2) 0.3294(5) 0.1012(16) Uani d P 0.50 1 B -1

loop_
_atom_site_aniso_label
_atom_site_aniso_U_11
_atom_site_aniso_U_22
_atom_site_aniso_U_33
_atom_site_aniso_U_12
_atom_site_aniso_U_13
_atom_site_aniso_U_23
C1 0.0306(11) 0.0327(12) 0.0323(12) 0.000 0.0193(9) 0.000
C2 0.0347(9) 0.0379(10) 0.0326(9) 0.0009(7) 0.0213(7) 0.0008(6)
C3 0.0542(11) 0.0377(10) 0.0404(10) 0.0018(8) 0.0309(9) -0.0059(7)
C4 0.0589(17) 0.0334(14) 0.0487(15) 0.000 0.0317(13) 0.000
N5 0.0500(13) 0.0301(11) 0.0438(12) 0.000 0.0272(10) 0.000
C6 0.051(2) 0.0404(19) 0.046(2) 0.0115(16) 0.0187(17) -0.0043(15)
C7 0.062(3) 0.062(3) 0.073(3) 0.008(2) 0.020(2) 0.017(2)
C6A 0.063(4) 0.037(3) 0.054(4) 0.012(3) 0.028(3) 0.008(2)
C7A 0.068(5) 0.082(5) 0.092(6) 0.020(4) 0.031(4) -0.032(4)
C8 0.0425(10) 0.0476(11) 0.0311(9) -0.0020(8) 0.0225(8) 0.0020(7)
C9 0.0548(13) 0.0874(17) 0.0472(12) -0.0001(11) 0.0374(10) 0.0050(11)
C10 0.0519(12) 0.0748(15) 0.0329(10) -0.0049(10) 0.0194(9) 0.0035(9)
C11 0.112(3) 0.0387(17) 0.083(3) 0.000 0.059(2) 0.000
O12 0.195(5) 0.0416(19) 0.101(3) -0.003(2) 0.098(3) 0.0176(19)

loop_
_atom_type_symbol
_atom_type_description
_atom_type_scat_dispersion_real
_atom_type_scat_dispersion_imag
_atom_type_scat_source
C C 0.0181 0.0091 'International Tables Vol C Tables 4.2.6.8 and 6.1.1.4'
H H 0.0000 0.0000 'International Tables Vol C Tables 4.2.6.8 and 6.1.1.4'
N N 0.0311 0.0180 'International Tables Vol C Tables 4.2.6.8 and 6.1.1.4'
O O 0.0492 0.0322 'International Tables Vol C Tables 4.2.6.8 and 6.1.1.4'

loop_
_geom_angle_atom_site_label_1
_geom_angle_atom_site_label_2
_geom_angle_atom_site_label_3
_geom_angle_site_symmetry_1
_geom_angle_site_symmetry_3
_geom_angle
C2 C1 C2 . 2_655 120.3(2)
C2 C1 N5 . . 119.86(11)
C2 C1 N5 2_655 . 119.86(11)
C3 C2 C1 . . 118.74(16)
C3 C2 C8 . . 118.68(15)
C1 C2 C8 . . 122.58(17)
C4 C3 C2 . . 121.39(17)
C4 C3 H3 . . 119.3
C2 C3 H3 . . 119.3
C3 C4 C3 2_655 . 119.4(2)
C3 C4 C11 2_655 . 120.29(12)
C3 C4 C11 . . 120.29(12)
C1 N5 C6A . 2_655 116.2(2)
C1 N5 C6A . . 116.2(2)
C6A N5 C6A 2_655 . 127.5(5)
C1 N5 C6 . 2_655 121.86(16)
C6A N5 C6 . 2_655 108.1(3)
C1 N5 C6 . . 121.86(16)
C6A N5 C6 2_655 . 108.1(3)
C6 N5 C6 2_655 . 116.3(3)
N5 C6 C7 . . 114.2(4)
N5 C6 H6A . . 108.7
C7 C6 H6A . . 108.7
N5 C6 H6B . . 108.7
C7 C6 H6B . . 108.7
H6A C6 H6B . . 107.6
N5 C6A C7A . . 112.0(6)
N5 C6A H6C . . 109.2
C7A C6A H6C . . 109.2
N5 C6A H6D . . 109.2
C7A C6A H6D . . 109.2
H6C C6A H6D . . 107.9
C6A C7A H7D . . 109.5
C6A C7A H7E . . 109.5
H7D C7A H7E . . 109.5
C6A C7A H7F . . 109.5
H7D C7A H7F . . 109.5
H7E C7A H7F . . 109.5
C2 C8 C10 . . 111.02(15)
C2 C8 C9 . . 111.38(15)
C10 C8 C9 . . 110.43(16)
C2 C8 H8 . . 108.0
C10 C8 H8 . . 108.0
C9 C8 H8 . . 108.0
C8 C9 H9A . . 109.5
C8 C9 H9B . . 109.5
H9A C9 H9B . . 109.5
C8 C9 H9C . . 109.5
H9A C9 H9C . . 109.5
H9B C9 H9C . . 109.5
C8 C10 H10A . . 109.5
C8 C10 H10B . . 109.5
H10A C10 H10B . . 109.5
C8 C10 H10C . . 109.5
H10A C10 H10C . . 109.5
H10B C10 H10C . . 109.5
O12 C11 C4 2_655 . 131.4(3)
O12 C11 C4 . . 131.4(3)
O12 C11 H11 . . 114.3
C4 C11 H11 . . 114.3

loop_
_geom_bond_atom_site_label_1
_geom_bond_atom_site_label_2
_geom_bond_site_symmetry_2
_geom_bond_distance
C1 C2 . 1.411(2)
C1 C2 2_655 1.411(2)
C1 N5 . 1.414(3)
C2 C3 . 1.387(3)
C2 C8 . 1.522(2)
C3 C4 . 1.386(2)
C3 H3 . 0.9500
C4 C3 2_655 1.386(2)
C4 C11 . 1.470(4)
N5 C6A 2_655 1.441(6)
N5 C6A . 1.441(6)
N5 C6 2_655 1.470(4)
N5 C6 . 1.470(4)
C6 C7 . 1.495(6)
C6 H6A . 0.9900
C6 H6B . 0.9900
C7 H7A . 0.9800
C7 H7B . 0.9800
C7 H7C . 0.9800
C6A C7A . 1.505(10)
C6A H6C . 0.9900
C6A H6D . 0.9900
C7A H7D . 0.9800
C7A H7E . 0.9800
C7A H7F . 0.9800
C8 C10 . 1.527(3)
C8 C9 . 1.530(3)
C8 H8 . 1.0000
C9 H9A . 0.9800
C9 H9B . 0.9800
C9 H9C . 0.9800
C10 H10A . 0.9800
C10 H10B . 0.9800
C10 H10C . 0.9800
C11 O12 2_655 1.114(4)
C11 O12 . 1.114(4)
C11 H11 . 0.9500

loop_
_geom_torsion_atom_site_label_1
_geom_torsion_atom_site_label_2
_geom_torsion_atom_site_label_3
_geom_torsion_atom_site_label_4
_geom_torsion_site_symmetry_1
_geom_torsion_site_symmetry_4
_geom_torsion
C2 C1 C2 C3 2_655 . -0.85(12)
N5 C1 C2 C3 . . 179.15(12)
C2 C1 C2 C8 2_655 . 178.76(17)
N5 C1 C2 C8 . . -1.24(17)
C1 C2 C3 C4 . . 1.7(2)
C8 C2 C3 C4 . . -177.89(13)
C2 C3 C4 C3 . 2_655 -0.89(12)
C2 C3 C4 C11 . . 179.11(12)
C2 C1 N5 C6A . 2_655 -112.2(3)
C2 C1 N5 C6A 2_655 2_655 67.8(3)
C2 C1 N5 C6A . . 67.8(3)
C2 C1 N5 C6A 2_655 . -112.2(3)
C2 C1 N5 C6 . 2_655 -67.7(2)
C2 C1 N5 C6 2_655 2_655 112.3(2)
C2 C1 N5 C6 . . 112.3(2)
C2 C1 N5 C6 2_655 . -67.7(2)
C1 N5 C6 C7 . . -97.8(3)
C6A N5 C6 C7 2_655 . 123.5(4)
C6A N5 C6 C7 . . -4.4(4)
C6 N5 C6 C7 2_655 . 82.2(3)
C1 N5 C6A C7A . . 107.0(5)
C6A N5 C6A C7A 2_655 . -73.0(5)
C6 N5 C6A C7A 2_655 . -111.7(5)
C6 N5 C6A C7A . . -2.0(4)
C3 C2 C8 C10 . . 61.2(2)
C1 C2 C8 C10 . . -118.38(18)
C3 C2 C8 C9 . . -62.3(2)
C1 C2 C8 C9 . . 118.10(18)
C3 C4 C11 O12 2_655 2_655 -179.0(4)
C3 C4 C11 O12 . 2_655 1.0(4)
C3 C4 C11 O12 2_655 . 1.0(4)
C3 C4 C11 O12 . . -179.0(4)
